data_4301094
loop_
_publ_author_name
'Xiaowei Song'
'Jiyang Li'
'Yanan Guo'
'Qinhe Pan'
'Lin Gan'
'Jihong Yu'
'Ruren Xu'

_publ_section_title
;
Syntheses and Characterizations of Transition-Metal-Substituted
Aluminophosphate Molecular Sieves |(C3N2H5)8|[M8Al16P24O96] (M = Co, Mn,
Zn) with Zeotype LAU Topology
;
_journal_name_full 'Inorganic Chemistry'
_journal_page_first 198
_journal_page_last 203
_journal_paper_doi 10.1021/ic801405e
_journal_volume 48
_journal_year 2009
_chemical_formula_moiety (C3N2H5)Mn1Al2P3O12
_chemical_formula_sum 'C3 H4 Al2 Mn N2 O12 P3'
_chemical_formula_weight 461.89
_chemical_name_common MnAPO-LAU
_chemical_name_systematic
; 
 ? 
;
_space_group_IT_number 15
_symmetry_cell_setting monoclinic
_symmetry_space_group_name_Hall '-C 2yc'
_symmetry_space_group_name_H-M 'C 1 2/c 1'
_atom_sites_solution_hydrogens none
_atom_sites_solution_primary direct
_atom_sites_solution_secondary difmap
_audit_creation_method SHELXL-97
_cell_angle_alpha 90.00
_cell_angle_beta 110.745(2)
_cell_angle_gamma 90.00
_cell_formula_units_Z 8
_cell_length_a 14.8779(16)
_cell_length_b 13.0633(16)
_cell_length_c 15.4191(18)
_cell_measurement_reflns_used 1316
_cell_measurement_temperature 296(2)
_cell_measurement_theta_max 24.29
_cell_measurement_theta_min 2.83
_cell_volume 2802.5(6)
_computing_cell_refinement 'Bruker SMART'
_computing_data_collection 'Bruker SMART'
_computing_data_reduction 'Bruker SAINT'
_computing_molecular_graphics 'Bruker SHELXTL'
_computing_publication_material 'Bruker SHELXTL'
_computing_structure_refinement 'SHELXL-97 (Sheldrick, 1997)'
_computing_structure_solution 'SHELXS-97 (Sheldrick, 1990)'
_diffrn_ambient_temperature 296(2)
_diffrn_measured_fraction_theta_full 0.990
_diffrn_measured_fraction_theta_max 0.990
_diffrn_measurement_device_type 'CCD area detector'
_diffrn_measurement_method 'phi and omega scans'
_diffrn_radiation_monochromator graphite
_diffrn_radiation_source 'fine-focus sealed tube'
_diffrn_radiation_type MoK\a
_diffrn_radiation_wavelength 0.71073
_diffrn_reflns_av_R_equivalents 0.0367
_diffrn_reflns_av_sigmaI/netI 0.0441
_diffrn_reflns_limit_h_max 18
_diffrn_reflns_limit_h_min -13
_diffrn_reflns_limit_k_max 16
_diffrn_reflns_limit_k_min -16
_diffrn_reflns_limit_l_max 16
_diffrn_reflns_limit_l_min -19
_diffrn_reflns_number 8052
_diffrn_reflns_theta_full 27.04
_diffrn_reflns_theta_max 27.04
_diffrn_reflns_theta_min 2.14
_diffrn_standards_decay_% 0
_diffrn_standards_interval_count 0
_diffrn_standards_interval_time .
_diffrn_standards_number 0
_exptl_absorpt_coefficient_mu 1.477
_exptl_absorpt_correction_type none
_exptl_crystal_colour PINK
_exptl_crystal_density_diffrn 2.189
_exptl_crystal_density_method 'not measured'
_exptl_crystal_description BLOCK
_exptl_crystal_F_000 1824
_exptl_crystal_size_max 0.20
_exptl_crystal_size_mid 0.20
_exptl_crystal_size_min 0.08
_refine_diff_density_max 0.594
_refine_diff_density_min -0.539
_refine_diff_density_rms 0.103
_refine_ls_extinction_coef 0.00009(12)
_refine_ls_extinction_expression Fc^*^=kFc[1+0.001xFc^2^\l^3^/sin(2\q)]^-1/4^
_refine_ls_extinction_method SHELXL
_refine_ls_goodness_of_fit_ref 0.851
_refine_ls_hydrogen_treatment none
_refine_ls_matrix_type full
_refine_ls_number_parameters 209
_refine_ls_number_reflns 3043
_refine_ls_number_restraints 156
_refine_ls_restrained_S_all 0.829
_refine_ls_R_factor_all 0.0885
_refine_ls_R_factor_gt 0.0553
_refine_ls_shift/su_max 0.000
_refine_ls_shift/su_mean 0.000
_refine_ls_structure_factor_coef Fsqd
_refine_ls_weighting_details 'calc w=1/[\s^2^(Fo^2^)+(0.0869P)^2^+25.6948P] where P=(Fo^2^+2Fc^2^)/3'
_refine_ls_weighting_scheme calc
_refine_ls_wR_factor_gt 0.1412
_refine_ls_wR_factor_ref 0.1664
_reflns_number_gt 2022
_reflns_number_total 3043
_reflns_threshold_expression >2sigma(I)
_cod_data_source_file ic801405e_si_001_3.cif
_cod_data_source_block MnAPO-LAU
_cod_depositor_comments
;
The following automatic conversions were performed:
'_symmetry_cell_setting' value 'Monoclinic' changed to 'monoclinic'
according to '/home/saulius/struct/CIF-dictionaries/cif_core.dic'
dictionary named 'cif_core.dic' version 2.4.1 from 2010-06-29.

Automatic conversion script
Id: cif_fix_enum 1527 2010-12-29 10:47:43Z saulius 
;
_cod_original_sg_symbol_H-M 'C 2/c'
_cod_database_code 4301094

loop_
_symmetry_equiv_pos_as_xyz
'x, y, z'
'-x, y, -z+1/2'
'x+1/2, y+1/2, z'
'-x+1/2, y+1/2, -z+1/2'
'-x, -y, -z'
'x, -y, z-1/2'
'-x+1/2, -y+1/2, -z'
'x+1/2, -y+1/2, z-1/2'

loop_
_atom_site_label
_atom_site_type_symbol
_atom_site_fract_x
_atom_site_fract_y
_atom_site_fract_z
_atom_site_U_iso_or_equiv
_atom_site_adp_type
_atom_site_occupancy
_atom_site_symmetry_multiplicity
_atom_site_calc_flag
_atom_site_refinement_flags
_atom_site_disorder_assembly
_atom_site_disorder_group
Al1 Al 0.37730(9) 0.30755(9) 0.12409(8) 0.0377(3) Uani 0.67 1 d PU . .
Mn1 Mn 0.37730(9) 0.30755(9) 0.12409(8) 0.0377(3) Uani 0.33 1 d PU . .
Al2 Al 0.25717(9) 0.62585(8) -0.07967(8) 0.0375(3) Uani 0.67 1 d PU . .
Mn2 Mn 0.25717(9) 0.62585(8) -0.07967(8) 0.0375(3) Uani 0.33 1 d PU . .
Al3 Al 0.41616(7) 0.60940(7) 0.33623(7) 0.0261(3) Uani 0.67 1 d PU . .
Mn3 Mn 0.41616(7) 0.60940(7) 0.33623(7) 0.0261(3) Uani 0.33 1 d PU . .
P1 P 0.25531(9) 0.38571(9) -0.07551(9) 0.0319(3) Uani 1 1 d U . .
P2 P 0.37413(10) 0.69095(10) 0.12656(9) 0.0365(3) Uani 1 1 d U . .
P3 P 0.41123(10) 0.36602(10) 0.32902(10) 0.0364(3) Uani 1 1 d U . .
O1 O 0.5269(3) 0.6878(4) 0.3799(3) 0.0678(13) Uani 1 1 d U . .
O2 O 0.1632(3) 0.3229(3) -0.1088(3) 0.0645(13) Uani 1 1 d U . .
O3 O 0.3421(4) 0.3281(4) 0.3737(4) 0.0751(16) Uani 1 1 d U . .
O4 O 0.3685(3) 0.6322(4) 0.2079(3) 0.0649(13) Uani 1 1 d U . .
O5 O 0.4988(3) 0.2962(4) 0.3604(3) 0.0653(13) Uani 1 1 d U . .
O6 O 0.3254(3) 0.6564(3) 0.3838(3) 0.0608(12) Uani 1 1 d U . .
O7 O 0.3630(3) 0.3646(4) 0.2245(3) 0.0625(12) Uani 1 1 d U . .
O8 O 0.1504(3) 0.6961(3) -0.1304(3) 0.0641(13) Uani 1 1 d U . .
O9 O 0.2981(3) 0.6436(3) 0.0421(3) 0.0562(11) Uani 1 1 d U . .
O10 O 0.4414(4) 0.4741(3) 0.3595(4) 0.0661(13) Uani 1 1 d U . .
O11 O 0.2281(3) 0.4957(3) -0.1063(3) 0.0508(10) Uani 1 1 d U . .
O12 O 0.2984(3) 0.3833(3) 0.0294(3) 0.0560(11) Uani 1 1 d U . .
N1 N 0.1670(5) 0.5007(6) 0.1350(6) 0.094(3) Uani 1 1 d U . .
N2 N 0.0412(5) 0.4247(7) 0.1348(5) 0.093(2) Uani 1 1 d U . .
C1 C 0.0271(8) 0.5328(10) 0.1340(6) 0.103(4) Uani 1 1 d U . .
C2 C 0.1063(9) 0.5741(6) 0.1338(7) 0.092(3) Uani 1 1 d U . .
C3 C 0.1273(6) 0.4132(6) 0.1346(7) 0.082(2) Uani 1 1 d U . .

loop_
_atom_site_aniso_label
_atom_site_aniso_U_11
_atom_site_aniso_U_22
_atom_site_aniso_U_33
_atom_site_aniso_U_23
_atom_site_aniso_U_13
_atom_site_aniso_U_12
Al1 0.0365(7) 0.0351(6) 0.0377(6) -0.0006(5) 0.0083(5) -0.0067(5)
Mn1 0.0365(7) 0.0351(6) 0.0377(6) -0.0006(5) 0.0083(5) -0.0067(5)
Al2 0.0428(7) 0.0296(6) 0.0443(7) 0.0012(5) 0.0206(6) -0.0010(5)
Mn2 0.0428(7) 0.0296(6) 0.0443(7) 0.0012(5) 0.0206(6) -0.0010(5)
Al3 0.0240(5) 0.0231(5) 0.0319(5) 0.0012(4) 0.0107(4) -0.0019(4)
Mn3 0.0240(5) 0.0231(5) 0.0319(5) 0.0012(4) 0.0107(4) -0.0019(4)
P1 0.0322(7) 0.0238(6) 0.0391(7) 0.0027(5) 0.0118(6) -0.0062(5)
P2 0.0352(7) 0.0346(7) 0.0346(7) 0.0079(5) 0.0062(6) 0.0051(6)
P3 0.0391(8) 0.0328(7) 0.0461(8) 0.0033(5) 0.0258(6) 0.0103(6)
O1 0.039(2) 0.093(4) 0.071(3) -0.027(3) 0.019(2) -0.007(2)
O2 0.047(3) 0.054(3) 0.077(3) 0.012(2) 0.003(2) -0.023(2)
O3 0.093(4) 0.053(3) 0.118(4) 0.017(3) 0.085(4) 0.013(2)
O4 0.065(3) 0.071(3) 0.051(2) 0.027(2) 0.012(2) -0.001(2)
O5 0.073(3) 0.068(3) 0.068(3) 0.023(2) 0.041(3) 0.041(3)
O6 0.069(3) 0.046(2) 0.072(3) 0.010(2) 0.031(2) -0.007(2)
O7 0.051(3) 0.076(3) 0.060(3) -0.004(2) 0.020(2) 0.006(2)
O8 0.080(3) 0.035(2) 0.064(3) -0.0025(19) 0.010(2) 0.003(2)
O9 0.057(3) 0.044(2) 0.057(3) -0.0042(19) 0.007(2) 0.000(2)
O10 0.065(3) 0.045(2) 0.088(4) -0.010(2) 0.027(3) -0.003(2)
O11 0.064(3) 0.0304(19) 0.060(3) 0.0115(17) 0.025(2) 0.0039(17)
O12 0.067(3) 0.050(2) 0.042(2) 0.0069(18) 0.008(2) -0.002(2)
N1 0.067(5) 0.082(5) 0.145(8) 0.001(4) 0.051(5) -0.008(4)
N2 0.067(5) 0.119(7) 0.090(5) 0.015(4) 0.025(4) -0.025(5)
C1 0.077(6) 0.153(10) 0.080(6) 0.010(6) 0.027(5) 0.075(7)
C2 0.132(9) 0.044(4) 0.099(7) -0.004(4) 0.040(6) 0.003(5)
C3 0.073(5) 0.057(4) 0.113(7) 0.004(4) 0.031(5) -0.002(4)

loop_
_atom_type_symbol
_atom_type_description
_atom_type_scat_dispersion_real
_atom_type_scat_dispersion_imag
_atom_type_scat_source
C C 0.0033 0.0016 'International Tables Vol C Tables 4.2.6.8 and 6.1.1.4'
H H 0.0000 0.0000 'International Tables Vol C Tables 4.2.6.8 and 6.1.1.4'
N N 0.0061 0.0033 'International Tables Vol C Tables 4.2.6.8 and 6.1.1.4'
O O 0.0106 0.0060 'International Tables Vol C Tables 4.2.6.8 and 6.1.1.4'
Al Al 0.0645 0.0514 'International Tables Vol C Tables 4.2.6.8 and 6.1.1.4'
P P 0.1023 0.0942 'International Tables Vol C Tables 4.2.6.8 and 6.1.1.4'
Mn Mn 0.3368 0.7283 'International Tables Vol C Tables 4.2.6.8 and 6.1.1.4'

loop_
_geom_angle_atom_site_label_1
_geom_angle_atom_site_label_2
_geom_angle_atom_site_label_3
_geom_angle
_geom_angle_site_symmetry_1
_geom_angle_site_symmetry_3
_geom_angle_publ_flag
O5 Al1 O7 110.6(2) 2_655 . ?
O5 Al1 O2 102.8(2) 2_655 7 ?
O7 Al1 O2 111.7(2) . 7 ?
O5 Al1 O12 119.9(2) 2_655 . ?
O7 Al1 O12 103.2(2) . . ?
O2 Al1 O12 108.7(2) 7 . ?
O3 Al2 O8 107.7(3) 6_565 . ?
O3 Al2 O11 112.6(2) 6_565 . ?
O8 Al2 O11 106.9(2) . . ?
O3 Al2 O9 111.1(2) 6_565 . ?
O8 Al2 O9 108.7(2) . . ?
O11 Al2 O9 109.7(2) . . ?
O10 Al3 O6 111.9(2) . . ?
O10 Al3 O1 111.8(2) . . ?
O6 Al3 O1 110.6(2) . . ?
O10 Al3 O4 109.7(2) . . ?
O6 Al3 O4 108.0(2) . . ?
O1 Al3 O4 104.5(2) . . ?
O6 P1 O2 109.7(3) 6_565 . ?
O6 P1 O12 110.2(3) 6_565 . ?
O2 P1 O12 109.8(3) . . ?
O6 P1 O11 111.3(3) 6_565 . ?
O2 P1 O11 107.2(3) . . ?
O12 P1 O11 108.6(2) . . ?
O4 P2 O1 112.7(3) . 2_655 ?
O4 P2 O8 112.2(3) . 7_565 ?
O1 P2 O8 106.4(3) 2_655 7_565 ?
O4 P2 O9 105.3(3) . . ?
O1 P2 O9 112.3(3) 2_655 . ?
O8 P2 O9 108.1(2) 7_565 . ?
O10 P3 O3 109.9(3) . . ?
O10 P3 O7 108.7(3) . . ?
O3 P3 O7 109.8(3) . . ?
O10 P3 O5 109.6(3) . . ?
O3 P3 O5 107.7(3) . . ?
O7 P3 O5 111.1(3) . . ?
P2 O1 Al3 138.9(3) 2_655 . ?
P1 O2 Mn1 140.9(3) . 7 ?
P1 O2 Al1 140.9(3) . 7 ?
Mn1 O2 Al1 0.00(8) 7 7 ?
P3 O3 Mn2 140.9(3) . 6_566 ?
P3 O3 Al2 140.9(3) . 6_566 ?
Mn2 O3 Al2 0.00(6) 6_566 6_566 ?
P2 O4 Al3 148.6(3) . . ?
P3 O5 Mn1 136.2(3) . 2_655 ?
P3 O5 Al1 136.2(3) . 2_655 ?
Mn1 O5 Al1 0.00(8) 2_655 2_655 ?
P1 O6 Al3 139.1(3) 6_566 . ?
P3 O7 Al1 140.0(3) . . ?
P2 O8 Al2 132.7(3) 7_565 . ?
P2 O9 Al2 146.4(3) . . ?
P3 O10 Al3 146.4(3) . . ?
P1 O11 Al2 145.1(3) . . ?
P1 O12 Al1 141.4(3) . . ?
C3 N1 C2 109.7(8) . . ?
C3 N2 C1 104.9(7) . . ?
C2 C1 N2 106.3(7) . . ?
C1 C2 N1 108.5(8) . . ?
N2 C3 N1 110.5(8) . . ?

loop_
_geom_bond_atom_site_label_1
_geom_bond_atom_site_label_2
_geom_bond_distance
_geom_bond_site_symmetry_2
_geom_bond_publ_flag
Al1 O5 1.779(5) 2_655 ?
Al1 O7 1.797(5) . ?
Al1 O2 1.795(4) 7 ?
Al1 O12 1.809(4) . ?
Al2 O3 1.766(4) 6_565 ?
Al2 O8 1.760(5) . ?
Al2 O11 1.767(4) . ?
Al2 O9 1.772(4) . ?
Al3 O10 1.817(5) . ?
Al3 O6 1.855(5) . ?
Al3 O1 1.853(5) . ?
Al3 O4 1.874(4) . ?
P1 O6 1.499(4) 6_565 ?
P1 O2 1.522(4) . ?
P1 O12 1.515(4) . ?
P1 O11 1.522(4) . ?
P2 O4 1.498(4) . ?
P2 O1 1.510(5) 2_655 ?
P2 O8 1.526(4) 7_565 ?
P2 O9 1.521(4) . ?
P3 O10 1.505(4) . ?
P3 O3 1.509(4) . ?
P3 O7 1.515(5) . ?
P3 O5 1.523(4) . ?
O1 P2 1.510(5) 2_655 ?
O2 Mn1 1.795(4) 7 ?
O2 Al1 1.795(4) 7 ?
O3 Mn2 1.766(4) 6_566 ?
O3 Al2 1.766(4) 6_566 ?
O5 Mn1 1.779(5) 2_655 ?
O5 Al1 1.779(5) 2_655 ?
O6 P1 1.499(4) 6_566 ?
O8 P2 1.526(4) 7_565 ?
N1 C3 1.286(10) . ?
N1 C2 1.312(11) . ?
N2 C3 1.291(10) . ?
N2 C1 1.426(14) . ?
C1 C2 1.296(14) . ?
